data_1502835
loop_
_publ_author_name
'Feng, Tao'
'Li, Yan'
'Liu, Ya-Ping'
'Cai, Xiang-Hai'
'Wang, Yuan-Yuan'
'Luo, Xiao-Dong'

_publ_section_title
;
 Melotenine A, a cytotoxic monoterpenoid indole alkaloid from Melodinus
 tenuicaudatus.
;
_journal_issue 5
_journal_name_full 'Organic letters'
_journal_page_first 968
_journal_page_last 971
_journal_paper_doi 10.1021/ol1000022
_journal_volume 12
_journal_year 2010
_chemical_absolute_configuration rm
_chemical_formula_sum 'C21 H22 N2 O2'
_chemical_formula_weight 334.41
_chemical_name_systematic
; 
 ? 
;
_space_group_IT_number 19
_symmetry_cell_setting orthorhombic
_symmetry_space_group_name_Hall 'P 2ac 2ab'
_symmetry_space_group_name_H-M 'P 21 21 21'
_atom_sites_solution_hydrogens geom
_atom_sites_solution_primary direct
_atom_sites_solution_secondary difmap
_audit_creation_method SHELXL-97
_cell_angle_alpha 90.00
_cell_angle_beta 90.00
_cell_angle_gamma 90.00
_cell_formula_units_Z 4
_cell_length_a 6.5866(13)
_cell_length_b 10.932(2)
_cell_length_c 24.192(5)
_cell_measurement_reflns_used 884
_cell_measurement_temperature 298(2)
_cell_measurement_theta_max 17.86
_cell_measurement_theta_min 2.51
_cell_volume 1741.9(6)
_computing_cell_refinement 'Bruker apex II'
_computing_data_collection 'Bruker apex II'
_computing_data_reduction 'Bruker SAINT'
_computing_molecular_graphics 'Bruker SHELXTL'
_computing_publication_material 'Bruker SHELXTL'
_computing_structure_refinement 'SHELXL-97 (Sheldrick, 1997)'
_computing_structure_solution 'SHELXS-97 (Sheldrick, 1990)'
_diffrn_ambient_temperature 298(2)
_diffrn_measured_fraction_theta_full 0.981
_diffrn_measured_fraction_theta_max 0.961
_diffrn_measurement_device_type 'CCD area detector'
_diffrn_measurement_method 'phi and omega scans'
_diffrn_radiation_monochromator graphite
_diffrn_radiation_source 'fine-focus sealed tube'
_diffrn_radiation_type MoK\a
_diffrn_radiation_wavelength 0.71073
_diffrn_reflns_av_R_equivalents 0.0742
_diffrn_reflns_av_sigmaI/netI 0.1124
_diffrn_reflns_limit_h_max 8
_diffrn_reflns_limit_h_min -6
_diffrn_reflns_limit_k_max 14
_diffrn_reflns_limit_k_min -14
_diffrn_reflns_limit_l_max 30
_diffrn_reflns_limit_l_min -31
_diffrn_reflns_number 11450
_diffrn_reflns_theta_full 28.60
_diffrn_reflns_theta_max 28.60
_diffrn_reflns_theta_min 1.68
_exptl_absorpt_coefficient_mu 0.083
_exptl_absorpt_correction_T_max 0.9918
_exptl_absorpt_correction_T_min 0.9789
_exptl_absorpt_correction_type multi-scan
_exptl_absorpt_process_details sadabs
_exptl_crystal_colour yellow
_exptl_crystal_density_diffrn 1.275
_exptl_crystal_density_method 'not measured'
_exptl_crystal_description block
_exptl_crystal_F_000 712
_exptl_crystal_size_max 0.26
_exptl_crystal_size_mid 0.14
_exptl_crystal_size_min 0.10
_refine_diff_density_max 0.160
_refine_diff_density_min -0.153
_refine_diff_density_rms 0.039
_refine_ls_abs_structure_details 'None, Friedel Pairs merged'
_refine_ls_abs_structure_Flack 0(2)
_refine_ls_extinction_coef 0.0154(16)
_refine_ls_extinction_expression Fc^*^=kFc[1+0.001xFc^2^\l^3^/sin(2\q)]^-1/4^
_refine_ls_extinction_method SHELXL
_refine_ls_goodness_of_fit_ref 0.914
_refine_ls_hydrogen_treatment constr
_refine_ls_matrix_type full
_refine_ls_number_parameters 229
_refine_ls_number_reflns 4176
_refine_ls_number_restraints 0
_refine_ls_restrained_S_all 0.914
_refine_ls_R_factor_all 0.1489
_refine_ls_R_factor_gt 0.0549
_refine_ls_shift/su_max 0.001
_refine_ls_shift/su_mean 0.000
_refine_ls_structure_factor_coef Fsqd
_refine_ls_weighting_details 'calc w=1/[\s^2^(Fo^2^)+(0.0505P)^2^+0.1400P] where P=(Fo^2^+2Fc^2^)/3'
_refine_ls_weighting_scheme calc
_refine_ls_wR_factor_gt 0.1028
_refine_ls_wR_factor_ref 0.1376
_reflns_number_gt 1933
_reflns_number_total 4176
_reflns_threshold_expression >2sigma(I)
_cod_data_source_file ol1000022_si_002.cif
_cod_data_source_block 090626b
_cod_depositor_comments
;
The following automatic conversions were performed:

'_symmetry_cell_setting' value 'Orthorhombic' changed to
'orthorhombic' according to
/home/saulius/struct/CIF-dictionaries/cif_core.dic dictionary named
'cif_core.dic' version 2.4.2 from 2011-04-26.

Automatic conversion script
Id: cif_fix_values 1715 2011-07-08 13:25:40Z adriana 
;
_cod_original_sg_symbol_H-M P2(1)2(1)2(1)
_cod_database_code 1502835

loop_
_symmetry_equiv_pos_as_xyz
'x, y, z'
'-x+1/2, -y, z+1/2'
'-x, y+1/2, -z+1/2'
'x+1/2, -y+1/2, -z'

loop_
_atom_site_label
_atom_site_type_symbol
_atom_site_fract_x
_atom_site_fract_y
_atom_site_fract_z
_atom_site_U_iso_or_equiv
_atom_site_adp_type
_atom_site_occupancy
_atom_site_symmetry_multiplicity
_atom_site_calc_flag
_atom_site_refinement_flags
N1 N 0.5999(4) 1.0687(2) 0.94942(10) 0.0480(7) Uani 1 1 d .
H1 H 0.5230 1.0457 0.9762 0.058 Uiso 1 1 calc R
N2 N 1.0258(4) 1.0650(2) 0.79559(10) 0.0462(7) Uani 1 1 d .
C3 C 1.0566(6) 1.0276(3) 0.73767(13) 0.0607(10) Uani 1 1 d .
H3A H 1.0785 0.9399 0.7363 0.073 Uiso 1 1 calc R
H3B H 1.1776 1.0672 0.7234 0.073 Uiso 1 1 calc R
O1 O 0.3843(4) 0.86002(19) 0.97050(9) 0.0549(7) Uani 1 1 d .
O2 O 0.4228(4) 0.70213(19) 0.91197(9) 0.0592(7) Uani 1 1 d .
C21 C 0.8168(5) 1.0422(3) 0.81458(11) 0.0388(8) Uani 1 1 d .
H21 H 0.7296 1.1072 0.8000 0.047 Uiso 1 1 calc R
C2 C 0.6754(5) 0.9926(3) 0.90915(12) 0.0411(8) Uani 1 1 d .
C22 C 0.4655(5) 0.8172(3) 0.92982(13) 0.0471(9) Uani 1 1 d .
C8 C 0.8058(5) 1.1905(3) 0.89786(12) 0.0424(8) Uani 1 1 d .
C7 C 0.8379(5) 1.0607(3) 0.87770(11) 0.0392(8) Uani 1 1 d .
C19 C 0.6659(5) 0.9040(3) 0.74581(13) 0.0454(9) Uani 1 1 d .
C13 C 0.6660(5) 1.1892(3) 0.94068(12) 0.0430(8) Uani 1 1 d .
C17 C 0.6152(5) 0.8772(3) 0.89607(12) 0.0427(8) Uani 1 1 d .
C9 C 0.8943(6) 1.2993(3) 0.88154(13) 0.0519(9) Uani 1 1 d .
H9 H 0.9895 1.3011 0.8532 0.062 Uiso 1 1 calc R
C5 C 1.1586(6) 0.9994(3) 0.83379(13) 0.0599(10) Uani 1 1 d .
H5A H 1.2933 1.0353 0.8342 0.072 Uiso 1 1 calc R
H5B H 1.1696 0.9139 0.8235 0.072 Uiso 1 1 calc R
C15 C 0.7038(6) 1.0005(3) 0.70443(13) 0.0531(9) Uani 1 1 d .
H15 H 0.6015 1.0206 0.6796 0.064 Uiso 1 1 calc R
C12 C 0.6091(6) 1.2947(3) 0.96841(13) 0.0527(9) Uani 1 1 d .
H12 H 0.5155 1.2928 0.9972 0.063 Uiso 1 1 calc R
C11 C 0.6977(6) 1.4029(3) 0.95135(15) 0.0605(10) Uani 1 1 d .
H11 H 0.6624 1.4754 0.9690 0.073 Uiso 1 1 calc R
C20 C 0.7250(5) 0.9192(3) 0.79810(12) 0.0420(8) Uani 1 1 d .
C16 C 0.7009(6) 0.8234(3) 0.84306(12) 0.0523(9) Uani 1 1 d .
H16A H 0.8320 0.7868 0.8507 0.063 Uiso 1 1 calc R
H16B H 0.6111 0.7593 0.8300 0.063 Uiso 1 1 calc R
C14 C 0.8805(6) 1.0595(3) 0.70165(13) 0.0571(10) Uani 1 1 d .
H14 H 0.8946 1.1230 0.6763 0.069 Uiso 1 1 calc R
C6 C 1.0560(5) 1.0132(3) 0.89022(13) 0.0557(9) Uani 1 1 d .
H6A H 1.1294 1.0711 0.9131 0.067 Uiso 1 1 calc R
H6B H 1.0506 0.9351 0.9092 0.067 Uiso 1 1 calc R
C18 C 0.5550(6) 0.7933(3) 0.72416(14) 0.0653(11) Uani 1 1 d .
H18A H 0.4842 0.7540 0.7540 0.098 Uiso 1 1 calc R
H18B H 0.6509 0.7372 0.7083 0.098 Uiso 1 1 calc R
H18C H 0.4594 0.8182 0.6964 0.098 Uiso 1 1 calc R
C10 C 0.8368(6) 1.4063(3) 0.90886(14) 0.0617(10) Uani 1 1 d .
H10 H 0.8930 1.4808 0.8983 0.074 Uiso 1 1 calc R
C23 C 0.2801(6) 0.6362(3) 0.94598(15) 0.0723(12) Uani 1 1 d .
H23A H 0.1512 0.6772 0.9453 0.108 Uiso 1 1 calc R
H23B H 0.3296 0.6330 0.9833 0.108 Uiso 1 1 calc R
H23C H 0.2646 0.5546 0.9320 0.108 Uiso 1 1 calc R

loop_
_atom_site_aniso_label
_atom_site_aniso_U_11
_atom_site_aniso_U_22
_atom_site_aniso_U_33
_atom_site_aniso_U_23
_atom_site_aniso_U_13
_atom_site_aniso_U_12
N1 0.0563(19) 0.0538(17) 0.0339(14) -0.0008(13) 0.0095(14) -0.0032(16)
N2 0.0412(17) 0.0594(18) 0.0380(15) -0.0031(13) 0.0034(14) 0.0010(14)
C3 0.056(3) 0.076(3) 0.050(2) -0.0044(19) 0.014(2) -0.004(2)
O1 0.0624(17) 0.0559(14) 0.0465(13) -0.0007(11) 0.0102(13) 0.0018(13)
O2 0.0763(18) 0.0510(14) 0.0502(13) -0.0014(12) 0.0199(14) -0.0176(14)
C21 0.040(2) 0.0435(19) 0.0329(16) 0.0015(14) -0.0005(16) 0.0040(16)
C2 0.044(2) 0.0493(19) 0.0304(16) 0.0027(15) -0.0004(16) 0.0048(18)
C22 0.052(2) 0.046(2) 0.0431(19) 0.0049(17) -0.0047(18) 0.0027(19)
C8 0.042(2) 0.0468(19) 0.0384(17) -0.0013(15) -0.0058(16) -0.0042(18)
C7 0.0387(19) 0.0436(18) 0.0352(16) 0.0001(14) -0.0047(15) 0.0022(16)
C19 0.044(2) 0.048(2) 0.0442(19) -0.0055(15) 0.0010(17) -0.0025(19)
C13 0.040(2) 0.049(2) 0.0397(17) -0.0034(16) -0.0002(16) -0.0033(18)
C17 0.050(2) 0.0418(18) 0.0361(17) 0.0052(14) 0.0018(16) 0.0022(17)
C9 0.051(2) 0.061(2) 0.0432(18) -0.0031(18) 0.0008(17) -0.007(2)
C5 0.047(2) 0.069(2) 0.064(2) -0.002(2) 0.002(2) 0.007(2)
C15 0.063(3) 0.057(2) 0.0396(19) -0.0029(18) -0.0025(19) 0.006(2)
C12 0.051(2) 0.059(2) 0.0480(19) -0.0132(18) 0.0062(18) -0.003(2)
C11 0.065(3) 0.053(2) 0.063(2) -0.0184(19) 0.003(2) -0.003(2)
C20 0.044(2) 0.0421(19) 0.0396(18) -0.0016(16) 0.0046(16) 0.0040(16)
C16 0.070(3) 0.0410(18) 0.0460(19) 0.0003(16) 0.0092(19) 0.0034(19)
C14 0.072(3) 0.055(2) 0.045(2) 0.0004(17) 0.006(2) -0.004(2)
C6 0.049(2) 0.067(2) 0.050(2) 0.0015(18) -0.0092(19) 0.007(2)
C18 0.072(3) 0.061(2) 0.062(2) -0.0162(19) -0.008(2) -0.011(2)
C10 0.075(3) 0.051(2) 0.059(2) -0.0091(19) -0.003(2) -0.007(2)
C23 0.086(3) 0.060(2) 0.071(3) 0.008(2) 0.017(2) -0.024(2)

loop_
_atom_type_symbol
_atom_type_description
_atom_type_scat_dispersion_real
_atom_type_scat_dispersion_imag
_atom_type_scat_source
C C 0.0033 0.0016 'International Tables Vol C Tables 4.2.6.8 and 6.1.1.4'
H H 0.0000 0.0000 'International Tables Vol C Tables 4.2.6.8 and 6.1.1.4'
N N 0.0061 0.0033 'International Tables Vol C Tables 4.2.6.8 and 6.1.1.4'
O O 0.0106 0.0060 'International Tables Vol C Tables 4.2.6.8 and 6.1.1.4'

loop_
_geom_angle_atom_site_label_1
_geom_angle_atom_site_label_2
_geom_angle_atom_site_label_3
_geom_angle
C2 N1 C13 110.4(3)
C2 N1 H1 124.8
C13 N1 H1 124.8
C5 N2 C21 106.2(2)
C5 N2 C3 112.5(3)
C21 N2 C3 112.2(3)
N2 C3 C14 112.6(3)
N2 C3 H3A 109.1
C14 C3 H3A 109.1
N2 C3 H3B 109.1
C14 C3 H3B 109.1
H3A C3 H3B 107.8
C22 O2 C23 114.6(3)
N2 C21 C20 116.0(3)
N2 C21 C7 101.6(2)
C20 C21 C7 114.1(2)
N2 C21 H21 108.2
C20 C21 H21 108.2
C7 C21 H21 108.2
C17 C2 N1 128.4(3)
C17 C2 C7 123.2(3)
N1 C2 C7 108.4(3)
O1 C22 O2 121.6(3)
O1 C22 C17 125.9(3)
O2 C22 C17 112.6(3)
C9 C8 C13 120.2(3)
C9 C8 C7 130.9(3)
C13 C8 C7 108.9(3)
C2 C7 C8 101.6(3)
C2 C7 C21 111.7(3)
C8 C7 C21 115.4(2)
C2 C7 C6 113.0(2)
C8 C7 C6 112.3(3)
C21 C7 C6 103.4(3)
C20 C19 C15 120.3(3)
C20 C19 C18 124.8(3)
C15 C19 C18 114.8(3)
C8 C13 C12 122.2(3)
C8 C13 N1 109.2(3)
C12 C13 N1 128.6(3)
C2 C17 C22 119.4(3)
C2 C17 C16 116.6(3)
C22 C17 C16 123.8(3)
C8 C9 C10 118.1(3)
C8 C9 H9 120.9
C10 C9 H9 120.9
N2 C5 C6 104.6(3)
N2 C5 H5A 110.8
C6 C5 H5A 110.8
N2 C5 H5B 110.8
C6 C5 H5B 110.8
H5A C5 H5B 108.9
C14 C15 C19 121.9(3)
C14 C15 H15 119.0
C19 C15 H15 119.0
C11 C12 C13 117.0(3)
C11 C12 H12 121.5
C13 C12 H12 121.5
C10 C11 C12 121.8(3)
C10 C11 H11 119.1
C12 C11 H11 119.1
C19 C20 C16 124.2(3)
C19 C20 C21 118.2(3)
C16 C20 C21 117.5(3)
C20 C16 C17 112.1(3)
C20 C16 H16A 109.2
C17 C16 H16A 109.2
C20 C16 H16B 109.2
C17 C16 H16B 109.2
H16A C16 H16B 107.9
C15 C14 C3 122.4(3)
C15 C14 H14 118.8
C3 C14 H14 118.8
C5 C6 C7 105.5(3)
C5 C6 H6A 110.6
C7 C6 H6A 110.6
C5 C6 H6B 110.6
C7 C6 H6B 110.6
H6A C6 H6B 108.8
C19 C18 H18A 109.5
C19 C18 H18B 109.5
H18A C18 H18B 109.5
C19 C18 H18C 109.5
H18A C18 H18C 109.5
H18B C18 H18C 109.5
C11 C10 C9 120.7(3)
C11 C10 H10 119.6
C9 C10 H10 119.6
O2 C23 H23A 109.5
O2 C23 H23B 109.5
H23A C23 H23B 109.5
O2 C23 H23C 109.5
H23A C23 H23C 109.5
H23B C23 H23C 109.5

loop_
_geom_bond_atom_site_label_1
_geom_bond_atom_site_label_2
_geom_bond_distance
N1 C2 1.374(4)
N1 C13 1.403(4)
N1 H1 0.8600
N2 C5 1.461(4)
N2 C21 1.472(4)
N2 C3 1.474(4)
C3 C14 1.492(5)
C3 H3A 0.9700
C3 H3B 0.9700
O1 C22 1.214(3)
O2 C22 1.359(4)
O2 C23 1.442(4)
C21 C20 1.527(4)
C21 C7 1.547(4)
C21 H21 0.9800
C2 C17 1.359(4)
C2 C7 1.510(4)
C22 C17 1.439(4)
C8 C9 1.382(4)
C8 C13 1.386(4)
C8 C7 1.514(4)
C7 C6 1.557(5)
C19 C20 1.334(4)
C19 C15 1.475(4)
C19 C18 1.507(4)
C13 C12 1.387(4)
C17 C16 1.520(4)
C9 C10 1.397(4)
C9 H9 0.9300
C5 C6 1.531(4)
C5 H5A 0.9700
C5 H5B 0.9700
C15 C14 1.333(5)
C15 H15 0.9300
C12 C11 1.382(4)
C12 H12 0.9300
C11 C10 1.378(5)
C11 H11 0.9300
C20 C16 1.518(4)
C16 H16A 0.9700
C16 H16B 0.9700
C14 H14 0.9300
C6 H6A 0.9700
C6 H6B 0.9700
C18 H18A 0.9600
C18 H18B 0.9600
C18 H18C 0.9600
C10 H10 0.9300
C23 H23A 0.9600
C23 H23B 0.9600
C23 H23C 0.9600

loop_
_geom_torsion_atom_site_label_1
_geom_torsion_atom_site_label_2
_geom_torsion_atom_site_label_3
_geom_torsion_atom_site_label_4
_geom_torsion
C5 N2 C3 C14 160.3(3)
C21 N2 C3 C14 40.5(4)
C5 N2 C21 C20 -79.9(3)
C3 N2 C21 C20 43.5(4)
C5 N2 C21 C7 44.5(3)
C3 N2 C21 C7 167.9(2)
C13 N1 C2 C17 -165.0(3)
C13 N1 C2 C7 12.3(3)
C23 O2 C22 O1 -1.7(4)
C23 O2 C22 C17 177.3(3)
C17 C2 C7 C8 165.3(3)
N1 C2 C7 C8 -12.1(3)
C17 C2 C7 C21 41.8(4)
N1 C2 C7 C21 -135.6(3)
C17 C2 C7 C6 -74.2(4)
N1 C2 C7 C6 108.3(3)
C9 C8 C7 C2 -173.8(3)
C13 C8 C7 C2 8.1(3)
C9 C8 C7 C21 -52.9(5)
C13 C8 C7 C21 129.0(3)
C9 C8 C7 C6 65.1(4)
C13 C8 C7 C6 -112.9(3)
N2 C21 C7 C2 -155.6(3)
C20 C21 C7 C2 -30.0(4)
N2 C21 C7 C8 89.1(3)
C20 C21 C7 C8 -145.3(3)
N2 C21 C7 C6 -33.8(3)
C20 C21 C7 C6 91.8(3)
C9 C8 C13 C12 0.2(5)
C7 C8 C13 C12 178.5(3)
C9 C8 C13 N1 -179.7(3)
C7 C8 C13 N1 -1.3(4)
C2 N1 C13 C8 -7.0(3)
C2 N1 C13 C12 173.2(3)
N1 C2 C17 C22 -5.8(5)
C7 C2 C17 C22 177.3(3)
N1 C2 C17 C16 169.5(3)
C7 C2 C17 C16 -7.4(4)
O1 C22 C17 C2 -0.3(5)
O2 C22 C17 C2 -179.3(3)
O1 C22 C17 C16 -175.3(3)
O2 C22 C17 C16 5.8(4)
C13 C8 C9 C10 -0.7(5)
C7 C8 C9 C10 -178.7(3)
C21 N2 C5 C6 -36.7(3)
C3 N2 C5 C6 -159.9(3)
C20 C19 C15 C14 43.2(5)
C18 C19 C15 C14 -138.0(4)
C8 C13 C12 C11 0.3(5)
N1 C13 C12 C11 -179.9(3)
C13 C12 C11 C10 -0.2(5)
C15 C19 C20 C16 -177.3(3)
C18 C19 C20 C16 4.0(5)
C15 C19 C20 C21 4.7(5)
C18 C19 C20 C21 -174.0(3)
N2 C21 C20 C19 -74.7(4)
C7 C21 C20 C19 167.6(3)
N2 C21 C20 C16 107.2(3)
C7 C21 C20 C16 -10.5(4)
C19 C20 C16 C17 -133.6(4)
C21 C20 C16 C17 44.3(4)
C2 C17 C16 C20 -35.8(4)
C22 C17 C16 C20 139.3(3)
C19 C15 C14 C3 3.8(5)
N2 C3 C14 C15 -72.1(4)
N2 C5 C6 C7 13.6(4)
C2 C7 C6 C5 133.4(3)
C8 C7 C6 C5 -112.4(3)
C21 C7 C6 C5 12.6(3)
C12 C11 C10 C9 -0.4(6)
C8 C9 C10 C11 0.8(6)

loop_
_cod_related_entry_id
_cod_related_entry_database
_cod_related_entry_code
1 ChemSpider 28287491
